data_7239777
loop_
_publ_author_name
'Singh, Ajeet'
'Torubaev, Yury'
'Ansari, Shagufi N.'
'Singh, Sandip K.'
'Mobin, Shaikh M.'
'Mathur, Pradeep'

_publ_section_title
;
 The borderline: exploring the structural landscape of triptycene in
 cocrystallization with ferrocene
;
_journal_issue 8
_journal_name_full CrystEngComm
_journal_page_first 1314
_journal_page_last 1320
_journal_paper_doi 10.1039/C9CE01734H
_journal_volume 22
_journal_year 2020
_chemical_formula_moiety 'C20 H18 Fe2, 2(C20 H14)'
_chemical_formula_sum 'C60 H46 Fe2'
_chemical_formula_weight 878.67
_chemical_name_systematic 'Cocrystal 4'
_space_group_crystal_system monoclinic
_space_group_IT_number 14
_space_group_name_Hall '-P 2yn'
_space_group_name_H-M_alt 'P 1 21/n 1'
_atom_sites_solution_hydrogens geom
_atom_sites_solution_primary dual
_audit_creation_date 2019-10-26
_audit_creation_method
;
Olex2 1.2
(compiled 2018.05.29 svn.r3508 for OlexSys, GUI svn.r5506)
;
_audit_update_record
;
2019-10-26 deposited with the CCDC.	2020-01-20 downloaded from the CCDC.
;
_cell_angle_alpha 90
_cell_angle_beta 93.5820(10)
_cell_angle_gamma 90
_cell_formula_units_Z 2
_cell_length_a 8.93360(10)
_cell_length_b 8.41050(10)
_cell_length_c 28.5683(4)
_cell_measurement_reflns_used 6494
_cell_measurement_temperature 293
_cell_measurement_theta_max 71.0230
_cell_measurement_theta_min 5.1130
_cell_volume 2142.32(5)
_computing_cell_refinement
;
CrysAlisPro, Agilent Technologies,
Version 1.171.37.35 (release 13-08-2014 CrysAlis171 .NET)
(compiled Aug 13 2014,18:06:01)
;
_computing_data_collection
;
CrysAlisPro, Agilent Technologies,
Version 1.171.37.35 (release 13-08-2014 CrysAlis171 .NET)
(compiled Aug 13 2014,18:06:01)
;
_computing_data_reduction
;
CrysAlisPro, Agilent Technologies,
Version 1.171.37.35 (release 13-08-2014 CrysAlis171 .NET)
(compiled Aug 13 2014,18:06:01)
;
_computing_molecular_graphics 'Olex2 (Dolomanov et al., 2009)'
_computing_publication_material 'Olex2 (Dolomanov et al., 2009)'
_computing_structure_refinement 'ShelXL (Sheldrick, 2015)'
_computing_structure_solution 'ShelXT (Sheldrick, 2015)'
_diffrn_ambient_temperature 293
_diffrn_detector 'CCD plate'
_diffrn_detector_area_resol_mean 16.0309
_diffrn_detector_type Eos
_diffrn_measured_fraction_theta_full 0.997
_diffrn_measured_fraction_theta_max 0.989
_diffrn_measurement_details
;
#__ type_ start__ end____ width___ exp.time_
  1 omega    4.00   30.00   1.0000   10.0000
omega____ theta____ kappa____ phi______ frames
    -        0.0000   57.0000   90.0000 26

#__ type_ start__ end____ width___ exp.time_
  2 omega   41.00   69.00   1.0000   10.0000
omega____ theta____ kappa____ phi______ frames
    -        0.0000   57.0000   90.0000 28

#__ type_ start__ end____ width___ exp.time_
  3 omega   53.00  101.00   1.0000   10.0000
omega____ theta____ kappa____ phi______ frames
    -       54.0000   57.0000  120.0000 48

#__ type_ start__ end____ width___ exp.time_
  4 omega   87.00  178.00   1.0000   10.0000
omega____ theta____ kappa____ phi______ frames
    -      108.0000   37.0000  120.0000 91

#__ type_ start__ end____ width___ exp.time_
  5 omega  120.00  165.00   1.0000   10.0000
omega____ theta____ kappa____ phi______ frames
    -      108.0000   63.0000   30.0000 45

#__ type_ start__ end____ width___ exp.time_
  6 omega   95.00  163.00   1.0000   10.0000
omega____ theta____ kappa____ phi______ frames
    -      108.0000   63.0000  -30.0000 68

#__ type_ start__ end____ width___ exp.time_
  7 omega   93.00  168.00   1.0000   10.0000
omega____ theta____ kappa____ phi______ frames
    -      108.0000   63.0000   60.0000 75

#__ type_ start__ end____ width___ exp.time_
  8 omega   97.00  129.00   1.0000   10.0000
omega____ theta____ kappa____ phi______ frames
    -      108.0000  178.0000  -30.0000 32

#__ type_ start__ end____ width___ exp.time_
  9 omega   25.00  124.00   1.0000   10.0000
omega____ theta____ kappa____ phi______ frames
    -       54.0000   77.0000  150.0000 99

#__ type_ start__ end____ width___ exp.time_
 10 omega   50.00   91.00   1.0000   10.0000
omega____ theta____ kappa____ phi______ frames
    -      108.0000  -37.0000   60.0000 41

#__ type_ start__ end____ width___ exp.time_
 11 omega   45.00   73.00   1.0000   10.0000
omega____ theta____ kappa____ phi______ frames
    -      108.0000  -91.0000  -30.0000 28

#__ type_ start__ end____ width___ exp.time_
 12 omega   47.00  142.00   1.0000   10.0000
omega____ theta____ kappa____ phi______ frames
    -      108.0000  -91.0000    0.0000 95

#__ type_ start__ end____ width___ exp.time_
 13 omega   59.00  102.00   1.0000   10.0000
omega____ theta____ kappa____ phi______ frames
    -      108.0000 -113.0000 -164.0000 43

#__ type_ start__ end____ width___ exp.time_
 14 omega   46.00   82.00   1.0000   10.0000
omega____ theta____ kappa____ phi______ frames
    -      108.0000  -37.0000 -120.0000 36

#__ type_ start__ end____ width___ exp.time_
 15 omega   35.00   93.00   1.0000   10.0000
omega____ theta____ kappa____ phi______ frames
    -      108.0000  -25.0000  -60.0000 58

#__ type_ start__ end____ width___ exp.time_
 16 omega   41.00  100.00   1.0000   10.0000
omega____ theta____ kappa____ phi______ frames
    -      108.0000  -50.0000    0.0000 59

#__ type_ start__ end____ width___ exp.time_
 17 omega   47.00   73.00   1.0000   10.0000
omega____ theta____ kappa____ phi______ frames
    -       54.0000 -125.0000   90.0000 26

#__ type_ start__ end____ width___ exp.time_
 18 omega   40.00  102.00   1.0000   10.0000
omega____ theta____ kappa____ phi______ frames
    -      108.0000  -50.0000  120.0000 62

#__ type_ start__ end____ width___ exp.time_
 19 omega   35.00   88.00   1.0000   10.0000
omega____ theta____ kappa____ phi______ frames
    -      108.0000  -25.0000  150.0000 53

#__ type_ start__ end____ width___ exp.time_
 20 omega  -14.00   76.00   1.0000   10.0000
omega____ theta____ kappa____ phi______ frames
    -       54.0000  -37.0000    0.0000 90

#__ type_ start__ end____ width___ exp.time_
 21 omega   40.00  113.00   1.0000   10.0000
omega____ theta____ kappa____ phi______ frames
    -      108.0000 -111.0000  -60.0000 73

#__ type_ start__ end____ width___ exp.time_
 22 omega   39.00  109.00   1.0000   10.0000
omega____ theta____ kappa____ phi______ frames
    -       54.0000 -125.0000  -90.0000 70

#__ type_ start__ end____ width___ exp.time_
 23 omega   12.00   83.00   1.0000   10.0000
omega____ theta____ kappa____ phi______ frames
    -       54.0000   19.0000  -60.0000 71

#__ type_ start__ end____ width___ exp.time_
 24 omega   -7.00   29.00   1.0000   10.0000
omega____ theta____ kappa____ phi______ frames
    -        0.0000  -77.0000  -30.0000 36

#__ type_ start__ end____ width___ exp.time_
 25 omega  -13.00   73.00   1.0000   10.0000
omega____ theta____ kappa____ phi______ frames
    -       54.0000  -57.0000  -90.0000 86

#__ type_ start__ end____ width___ exp.time_
 26 omega  -68.00  -13.00   1.0000   10.0000
omega____ theta____ kappa____ phi______ frames
    -        0.0000  -77.0000  -30.0000 55
;
_diffrn_measurement_device 'four-circle diffractometer'
_diffrn_measurement_device_type 'SuperNova, Dual, Cu at zero, Eos'
_diffrn_measurement_method '\w scans'
_diffrn_orient_matrix_UB_11 0.1482245000
_diffrn_orient_matrix_UB_12 0.0500658000
_diffrn_orient_matrix_UB_13 0.0263689000
_diffrn_orient_matrix_UB_21 -0.0809047000
_diffrn_orient_matrix_UB_22 0.0122735000
_diffrn_orient_matrix_UB_23 0.0459333000
_diffrn_orient_matrix_UB_31 0.0365379000
_diffrn_orient_matrix_UB_32 -0.1758003000
_diffrn_orient_matrix_UB_33 0.0107318000
_diffrn_radiation_monochromator mirror
_diffrn_radiation_probe x-ray
_diffrn_radiation_type CuK\a
_diffrn_radiation_wavelength 1.54184
_diffrn_reflns_av_R_equivalents 0.0347
_diffrn_reflns_av_unetI/netI 0.0245
_diffrn_reflns_Laue_measured_fraction_full 0.997
_diffrn_reflns_Laue_measured_fraction_max 0.989
_diffrn_reflns_limit_h_max 10
_diffrn_reflns_limit_h_min -10
_diffrn_reflns_limit_k_max 7
_diffrn_reflns_limit_k_min -10
_diffrn_reflns_limit_l_max 33
_diffrn_reflns_limit_l_min -35
_diffrn_reflns_number 13762
_diffrn_reflns_point_group_measured_fraction_full 0.997
_diffrn_reflns_point_group_measured_fraction_max 0.989
_diffrn_reflns_theta_full 66.9682
_diffrn_reflns_theta_max 71.287
_diffrn_reflns_theta_min 3.100
_diffrn_source 'sealed X-ray tube'
_diffrn_source_type 'SuperNova (Cu) X-ray Source'
_exptl_absorpt_coefficient_mu 5.734
_exptl_absorpt_correction_T_max 1.00000
_exptl_absorpt_correction_T_min 0.36798
_exptl_absorpt_correction_type multi-scan
_exptl_absorpt_process_details
;
CrysAlisPro, Agilent Technologies,
Version 1.171.37.35 (release 13-08-2014 CrysAlis171 .NET)
(compiled Aug 13 2014,18:06:01)
Empirical absorption correction using spherical harmonics,
 implemented in SCALE3 ABSPACK scaling algorithm.
;
_exptl_crystal_colour orange
_exptl_crystal_colour_primary orange
_exptl_crystal_density_diffrn 1.362
_exptl_crystal_description block
_exptl_crystal_F_000 916
_exptl_crystal_preparation 'CHCl3 Hexane'
_exptl_crystal_recrystallization_method 'CHCl3 Hexane'
_exptl_crystal_size_max 0.38
_exptl_crystal_size_mid 0.33
_exptl_crystal_size_min 0.28
_refine_diff_density_max 0.346
_refine_diff_density_min -0.537
_refine_diff_density_rms 0.093
_refine_ls_extinction_method none
_refine_ls_goodness_of_fit_ref 1.042
_refine_ls_hydrogen_treatment constr
_refine_ls_matrix_type full
_refine_ls_number_parameters 280
_refine_ls_number_reflns 4112
_refine_ls_number_restraints 0
_refine_ls_restrained_S_all 1.042
_refine_ls_R_factor_all 0.0497
_refine_ls_R_factor_gt 0.0438
_refine_ls_shift/su_max 0.001
_refine_ls_shift/su_mean 0.000
_refine_ls_structure_factor_coef Fsqd
_refine_ls_weighting_details 'w=1/[\s^2^(Fo^2^)+(0.0990P)^2^+0.1780P] where P=(Fo^2^+2Fc^2^)/3'
_refine_ls_weighting_scheme calc
_refine_ls_wR_factor_gt 0.1287
_refine_ls_wR_factor_ref 0.1397
_reflns_Friedel_coverage 0.000
_reflns_number_gt 3679
_reflns_number_total 4112
_reflns_threshold_expression 'I > 2\s(I)'
_cod_data_source_file c9ce01734h2.cif
_cod_data_source_block 5
_cod_depositor_comments
;Adding full bibliography for 7239775--7239779.cif.

 Adding full bibliography for 7239775--7239779.cif.
;
_cod_original_cell_volume 2142.31(5)
_cod_database_code 7239777
_shelx_shelxl_version_number 2018/3
_shelx_space_group_comment
;
The symmetry employed for this shelxl refinement is uniquely defined
by the following loop, which should always be used as a source of
symmetry information in preference to the above space-group names.
They are only intended as comments.
;
_reflns_odcompleteness_completeness 99.88
_reflns_odcompleteness_iscentric 1
_reflns_odcompleteness_theta 66.97
_olex2_refinement_description
;
1. Fixed Uiso
 At 1.2 times of:
  All C(H) groups
2.a Ternary CH refined with riding coordinates:
 C11(H11), C12(H12)
2.b Aromatic/amide H refined with riding coordinates:
 C26(H26), C29(H29), C17(H17), C20(H20), C23(H23), C14(H14), C10(H10), C5(H5),
 C22(H22), C21(H21), C2(H2), C27(H27), C28(H28), C9(H9), C16(H16), C8(H8),
 C6(H6), C15(H15), C4(H4), C7(H7), C3(H3)
;
_olex2_submission_special_instructions 'No special instructions were received'

loop_
_space_group_symop_operation_xyz
'x, y, z'
'-x+1/2, y+1/2, -z+1/2'
'-x, -y, -z'
'x-1/2, -y-1/2, z-1/2'

loop_
_atom_site_label
_atom_site_type_symbol
_atom_site_fract_x
_atom_site_fract_y
_atom_site_fract_z
_atom_site_U_iso_or_equiv
_atom_site_adp_type
_atom_site_occupancy
_atom_site_site_symmetry_order
_atom_site_calc_flag
_atom_site_refinement_flags_posn
Fe1 Fe 0.81007(4) 1.21961(4) 0.51370(2) 0.05127(16) Uani 1 1 d .
C25 C 0.6635(2) 0.5681(3) 0.65321(7) 0.0444(4) Uani 1 1 d .
C24 C 0.4748(2) 0.3611(3) 0.64860(7) 0.0443(5) Uani 1 1 d .
C30 C 0.7511(2) 0.4774(3) 0.68520(7) 0.0462(5) Uani 1 1 d .
C13 C 0.5484(3) 0.4778(3) 0.73865(8) 0.0509(5) Uani 1 1 d .
C18 C 0.4606(2) 0.5695(3) 0.70686(8) 0.0475(5) Uani 1 1 d .
C19 C 0.5618(3) 0.2690(3) 0.68052(8) 0.0469(5) Uani 1 1 d .
C26 C 0.7294(3) 0.6693(3) 0.62261(8) 0.0519(5) Uani 1 1 d .
H26 H 0.670380 0.730403 0.601532 0.062 Uiso 1 1 calc R
C1 C 0.9647(2) 1.0389(3) 0.51929(7) 0.0475(5) Uani 1 1 d .
C11 C 0.4960(2) 0.5399(3) 0.65595(7) 0.0445(5) Uani 1 1 d .
H11 H 0.434552 0.604063 0.633494 0.053 Uiso 1 1 calc R
C29 C 0.9060(3) 0.4886(3) 0.68639(8) 0.0565(6) Uani 1 1 d .
H29 H 0.965372 0.429067 0.707789 0.068 Uiso 1 1 calc R
C12 C 0.6581(3) 0.3697(3) 0.71523(8) 0.0503(5) Uani 1 1 d .
H12 H 0.719671 0.305684 0.737697 0.060 Uiso 1 1 calc R
C17 C 0.3523(3) 0.6704(3) 0.72249(10) 0.0599(6) Uani 1 1 d .
H17 H 0.294536 0.732694 0.701420 0.072 Uiso 1 1 calc R
C20 C 0.5537(3) 0.1054(3) 0.67897(8) 0.0558(6) Uani 1 1 d .
H20 H 0.611266 0.043817 0.700295 0.067 Uiso 1 1 calc R
C23 C 0.3800(3) 0.2900(3) 0.61496(9) 0.0518(5) Uani 1 1 d .
H23 H 0.322112 0.351495 0.593678 0.062 Uiso 1 1 calc R
C14 C 0.5281(3) 0.4873(4) 0.78632(9) 0.0652(7) Uani 1 1 d .
H14 H 0.587250 0.427326 0.807656 0.078 Uiso 1 1 calc R
C10 C 0.7570(3) 1.2637(3) 0.44463(9) 0.0602(6) Uani 1 1 d .
H10 H 0.792243 1.207342 0.419563 0.072 Uiso 1 1 calc R
C5 C 0.8291(3) 0.9945(4) 0.53897(10) 0.0703(8) Uani 1 1 d .
H5 H 0.768162 0.909259 0.529536 0.084 Uiso 1 1 calc R
C22 C 0.3720(3) 0.1249(3) 0.61327(9) 0.0602(6) Uani 1 1 d .
H22 H 0.308458 0.075601 0.590687 0.072 Uiso 1 1 calc R
C21 C 0.4576(3) 0.0340(3) 0.64482(9) 0.0604(6) Uani 1 1 d .
H21 H 0.451300 -0.076230 0.643335 0.073 Uiso 1 1 calc R
C2 C 1.0177(3) 1.1771(3) 0.54379(10) 0.0665(7) Uani 1 1 d .
H2 H 1.103965 1.233756 0.537942 0.080 Uiso 1 1 calc R
C27 C 0.8845(3) 0.6794(3) 0.62351(10) 0.0602(6) Uani 1 1 d .
H27 H 0.929894 0.746469 0.602746 0.072 Uiso 1 1 calc R
C28 C 0.9713(3) 0.5900(3) 0.65514(10) 0.0626(6) Uani 1 1 d .
H28 H 1.075254 0.597598 0.655587 0.075 Uiso 1 1 calc R
C9 C 0.8257(4) 1.3982(3) 0.46564(10) 0.0679(7) Uani 1 1 d .
H9 H 0.913189 1.446714 0.456835 0.081 Uiso 1 1 calc R
C16 C 0.3312(3) 0.6773(4) 0.77051(12) 0.0760(9) Uani 1 1 d .
H16 H 0.257369 0.743229 0.781390 0.091 Uiso 1 1 calc R
C8 C 0.7386(4) 1.4461(4) 0.50238(11) 0.0848(10) Uani 1 1 d .
H8 H 0.758474 1.531971 0.522310 0.102 Uiso 1 1 calc R
C6 C 0.6256(3) 1.2278(4) 0.46767(12) 0.0746(8) Uani 1 1 d .
H6 H 0.558610 1.145418 0.460519 0.089 Uiso 1 1 calc R
C15 C 0.4179(4) 0.5879(4) 0.80167(11) 0.0782(9) Uani 1 1 d .
H15 H 0.403001 0.594589 0.833531 0.094 Uiso 1 1 calc R
C4 C 0.8027(5) 1.1024(5) 0.57540(11) 0.1001(14) Uani 1 1 d .
H4 H 0.721592 1.099223 0.594278 0.120 Uiso 1 1 calc R
C7 C 0.6163(4) 1.3419(5) 0.50378(13) 0.0962(13) Uani 1 1 d .
H7 H 0.541409 1.346982 0.524933 0.115 Uiso 1 1 calc R
C3 C 0.9173(6) 1.2138(5) 0.57844(11) 0.0951(14) Uani 1 1 d .
H3 H 0.926429 1.297856 0.599589 0.114 Uiso 1 1 calc R

loop_
_atom_site_aniso_label
_atom_site_aniso_U_11
_atom_site_aniso_U_22
_atom_site_aniso_U_33
_atom_site_aniso_U_23
_atom_site_aniso_U_13
_atom_site_aniso_U_12
Fe1 0.0600(3) 0.0484(3) 0.0456(2) 0.00292(14) 0.00520(16) 0.02156(15)
C25 0.0472(10) 0.0395(11) 0.0462(10) -0.0021(8) 0.0010(8) 0.0006(8)
C24 0.0456(10) 0.0393(11) 0.0482(11) 0.0039(8) 0.0036(8) -0.0009(8)
C30 0.0486(11) 0.0423(11) 0.0470(10) -0.0026(9) -0.0017(9) 0.0018(9)
C13 0.0559(12) 0.0487(12) 0.0483(11) 0.0000(9) 0.0046(9) -0.0080(10)
C18 0.0463(10) 0.0412(11) 0.0551(11) -0.0022(9) 0.0044(9) -0.0055(9)
C19 0.0521(12) 0.0419(12) 0.0468(11) 0.0053(9) 0.0045(9) 0.0025(9)
C26 0.0608(13) 0.0428(11) 0.0525(12) 0.0018(10) 0.0055(10) -0.0018(10)
C1 0.0557(12) 0.0401(11) 0.0463(10) 0.0061(9) -0.0010(9) 0.0156(9)
C11 0.0442(10) 0.0404(11) 0.0481(11) 0.0060(8) -0.0021(8) 0.0030(8)
C29 0.0509(12) 0.0552(14) 0.0622(13) -0.0117(11) -0.0071(10) 0.0080(10)
C12 0.0556(12) 0.0470(12) 0.0473(11) 0.0087(9) -0.0043(9) 0.0060(10)
C17 0.0475(12) 0.0502(13) 0.0824(17) -0.0116(12) 0.0076(11) -0.0048(10)
C20 0.0626(13) 0.0452(13) 0.0606(13) 0.0111(10) 0.0110(11) 0.0053(10)
C23 0.0500(12) 0.0518(14) 0.0530(13) 0.0008(9) -0.0006(10) -0.0024(9)
C14 0.0745(16) 0.0707(17) 0.0507(12) 0.0022(12) 0.0052(11) -0.0205(14)
C10 0.0681(15) 0.0630(15) 0.0480(13) 0.0074(11) -0.0077(11) 0.0143(12)
C5 0.0811(17) 0.0576(15) 0.0749(16) 0.0260(13) 0.0256(14) 0.0187(13)
C22 0.0617(14) 0.0530(14) 0.0658(14) -0.0098(11) 0.0029(11) -0.0086(11)
C21 0.0689(15) 0.0386(12) 0.0752(16) -0.0042(11) 0.0157(12) -0.0046(11)
C2 0.0754(17) 0.0569(15) 0.0637(15) -0.0104(12) -0.0224(13) 0.0192(13)
C27 0.0607(14) 0.0561(14) 0.0651(14) -0.0050(12) 0.0150(12) -0.0110(12)
C28 0.0477(12) 0.0645(16) 0.0763(16) -0.0162(13) 0.0094(11) -0.0090(11)
C9 0.0895(19) 0.0474(14) 0.0656(15) 0.0136(12) -0.0039(14) 0.0110(13)
C16 0.0592(15) 0.081(2) 0.090(2) -0.0348(17) 0.0278(15) -0.0169(15)
C8 0.120(3) 0.0542(17) 0.0798(18) -0.0008(14) 0.0007(19) 0.0445(19)
C6 0.0563(15) 0.088(2) 0.078(2) 0.0083(16) -0.0070(14) 0.0161(14)
C15 0.0778(18) 0.095(2) 0.0641(16) -0.0232(16) 0.0271(14) -0.0295(17)
C4 0.136(3) 0.107(3) 0.0618(17) 0.0356(19) 0.043(2) 0.065(3)
C7 0.083(2) 0.115(3) 0.093(2) 0.029(2) 0.0244(19) 0.061(2)
C3 0.143(4) 0.094(3) 0.0455(15) -0.0126(15) -0.0165(19) 0.059(3)

loop_
_atom_type_symbol
_atom_type_description
_atom_type_scat_dispersion_real
_atom_type_scat_dispersion_imag
_atom_type_scat_source
C C 0.0181 0.0091 'International Tables Vol C Tables 4.2.6.8 and 6.1.1.4'
H H 0.0000 0.0000 'International Tables Vol C Tables 4.2.6.8 and 6.1.1.4'
Fe Fe -1.1336 3.1974 'International Tables Vol C Tables 4.2.6.8 and 6.1.1.4'

loop_
_geom_angle_atom_site_label_1
_geom_angle_atom_site_label_2
_geom_angle_atom_site_label_3
_geom_angle
_geom_angle_site_symmetry_1
_geom_angle_site_symmetry_3
C10 Fe1 C1 108.98(10) . .
C10 Fe1 C9 40.24(11) . .
C10 Fe1 C6 40.56(13) . .
C5 Fe1 C1 40.62(10) . .
C5 Fe1 C10 121.63(13) . .
C5 Fe1 C9 156.33(12) . .
C5 Fe1 C6 107.85(14) . .
C5 Fe1 C3 68.24(16) . .
C2 Fe1 C1 40.80(10) . .
C2 Fe1 C10 126.51(13) . .
C2 Fe1 C5 68.32(13) . .
C2 Fe1 C9 108.35(14) . .
C2 Fe1 C8 120.25(15) . .
C2 Fe1 C6 163.40(13) . .
C2 Fe1 C3 40.70(15) . .
C9 Fe1 C1 121.44(11) . .
C8 Fe1 C1 155.64(14) . .
C8 Fe1 C10 67.79(12) . .
C8 Fe1 C5 162.03(14) . .
C8 Fe1 C9 40.32(12) . .
C8 Fe1 C6 68.45(15) . .
C8 Fe1 C3 107.09(15) . .
C6 Fe1 C1 125.89(12) . .
C6 Fe1 C9 68.27(14) . .
C4 Fe1 C1 68.30(11) . .
C4 Fe1 C10 156.21(18) . .
C4 Fe1 C5 40.75(14) . .
C4 Fe1 C2 67.90(16) . .
C4 Fe1 C9 161.70(16) . .
C4 Fe1 C8 124.70(14) . .
C4 Fe1 C6 120.51(19) . .
C4 Fe1 C3 40.02(17) . .
C7 Fe1 C1 162.76(17) . .
C7 Fe1 C10 67.98(13) . .
C7 Fe1 C5 125.26(16) . .
C7 Fe1 C2 154.64(16) . .
C7 Fe1 C9 68.02(15) . .
C7 Fe1 C8 40.58(16) . .
C7 Fe1 C6 40.76(16) . .
C7 Fe1 C4 107.23(15) . .
C7 Fe1 C3 119.49(16) . .
C3 Fe1 C1 68.56(11) . .
C3 Fe1 C10 162.99(19) . .
C3 Fe1 C9 125.52(18) . .
C3 Fe1 C6 154.52(19) . .
C30 C25 C11 113.24(19) . .
C26 C25 C30 120.7(2) . .
C26 C25 C11 126.1(2) . .
C19 C24 C11 113.40(19) . .
C23 C24 C19 120.5(2) . .
C23 C24 C11 126.1(2) . .
C25 C30 C12 112.96(19) . .
C29 C30 C25 119.9(2) . .
C29 C30 C12 127.1(2) . .
C18 C13 C12 113.28(19) . .
C14 C13 C18 120.3(2) . .
C14 C13 C12 126.4(2) . .
C13 C18 C11 112.85(19) . .
C17 C18 C13 120.4(2) . .
C17 C18 C11 126.8(2) . .
C24 C19 C12 112.60(19) . .
C20 C19 C24 120.5(2) . .
C20 C19 C12 126.9(2) . .
C25 C26 H26 120.3 . .
C25 C26 C27 119.4(2) . .
C27 C26 H26 120.3 . .
C1 C1 Fe1 126.43(19) 3_776 .
C5 C1 Fe1 68.78(14) . .
C5 C1 C1 127.0(3) . 3_776
C5 C1 C2 106.6(2) . .
C2 C1 Fe1 68.59(13) . .
C2 C1 C1 126.3(3) . 3_776
C25 C11 C24 105.10(17) . .
C25 C11 C18 106.61(17) . .
C25 C11 H11 113.1 . .
C24 C11 C18 105.07(17) . .
C24 C11 H11 113.1 . .
C18 C11 H11 113.1 . .
C30 C29 H29 120.5 . .
C30 C29 C28 119.0(2) . .
C28 C29 H29 120.5 . .
C30 C12 H12 113.0 . .
C13 C12 C30 106.30(18) . .
C13 C12 C19 105.34(18) . .
C13 C12 H12 113.0 . .
C19 C12 C30 105.54(17) . .
C19 C12 H12 113.0 . .
C18 C17 H17 120.6 . .
C18 C17 C16 118.9(3) . .
C16 C17 H17 120.6 . .
C19 C20 H20 120.6 . .
C19 C20 C21 118.8(2) . .
C21 C20 H20 120.6 . .
C24 C23 H23 120.5 . .
C24 C23 C22 119.0(2) . .
C22 C23 H23 120.5 . .
C13 C14 H14 120.5 . .
C13 C14 C15 118.9(3) . .
C15 C14 H14 120.5 . .
Fe1 C10 H10 125.7 . .
C9 C10 Fe1 70.30(15) . .
C9 C10 H10 125.5 . .
C9 C10 C6 109.1(3) . .
C6 C10 Fe1 70.08(17) . .
C6 C10 H10 125.5 . .
Fe1 C5 H5 125.6 . .
C1 C5 Fe1 70.60(14) . .
C1 C5 H5 126.0 . .
C4 C5 Fe1 69.43(17) . .
C4 C5 C1 108.1(3) . .
C4 C5 H5 126.0 . .
C23 C22 H22 119.8 . .
C21 C22 C23 120.4(2) . .
C21 C22 H22 119.8 . .
C20 C21 H21 119.6 . .
C22 C21 C20 120.8(2) . .
C22 C21 H21 119.6 . .
Fe1 C2 H2 125.5 . .
C1 C2 Fe1 70.61(14) . .
C1 C2 H2 125.7 . .
C3 C2 Fe1 69.76(19) . .
C3 C2 C1 108.5(3) . .
C3 C2 H2 125.7 . .
C26 C27 H27 120.0 . .
C28 C27 C26 120.0(2) . .
C28 C27 H27 120.0 . .
C29 C28 H28 119.5 . .
C27 C28 C29 121.0(2) . .
C27 C28 H28 119.5 . .
Fe1 C9 H9 126.7 . .
C10 C9 Fe1 69.47(15) . .
C10 C9 H9 126.2 . .
C10 C9 C8 107.6(3) . .
C8 C9 Fe1 69.19(16) . .
C8 C9 H9 126.2 . .
C17 C16 H16 119.7 . .
C15 C16 C17 120.7(3) . .
C15 C16 H16 119.7 . .
Fe1 C8 H8 125.8 . .
C9 C8 Fe1 70.48(15) . .
C9 C8 H8 125.9 . .
C7 C8 Fe1 69.33(18) . .
C7 C8 C9 108.1(3) . .
C7 C8 H8 125.9 . .
Fe1 C6 H6 126.8 . .
C10 C6 Fe1 69.36(16) . .
C10 C6 H6 126.8 . .
C10 C6 C7 106.4(3) . .
C7 C6 Fe1 68.65(19) . .
C7 C6 H6 126.8 . .
C14 C15 H15 119.6 . .
C16 C15 C14 120.9(3) . .
C16 C15 H15 119.6 . .
Fe1 C4 H4 126.0 . .
C5 C4 Fe1 69.82(15) . .
C5 C4 H4 125.6 . .
C3 C4 Fe1 70.20(19) . .
C3 C4 C5 108.9(3) . .
C3 C4 H4 125.6 . .
Fe1 C7 H7 125.3 . .
C8 C7 Fe1 70.10(17) . .
C8 C7 C6 108.7(3) . .
C8 C7 H7 125.6 . .
C6 C7 Fe1 70.59(17) . .
C6 C7 H7 125.6 . .
Fe1 C3 H3 126.2 . .
C2 C3 Fe1 69.53(16) . .
C2 C3 H3 126.1 . .
C4 C3 Fe1 69.8(2) . .
C4 C3 C2 107.9(3) . .
C4 C3 H3 126.1 . .

loop_
_geom_bond_atom_site_label_1
_geom_bond_atom_site_label_2
_geom_bond_distance
_geom_bond_site_symmetry_2
Fe1 C1 2.053(2) .
Fe1 C10 2.035(3) .
Fe1 C5 2.029(3) .
Fe1 C2 2.027(3) .
Fe1 C9 2.045(3) .
Fe1 C8 2.029(3) .
Fe1 C6 2.044(3) .
Fe1 C4 2.024(3) .
Fe1 C7 2.019(3) .
Fe1 C3 2.030(3) .
C25 C30 1.393(3) .
C25 C26 1.378(3) .
C25 C11 1.522(3) .
C24 C19 1.396(3) .
C24 C11 1.528(3) .
C24 C23 1.377(3) .
C30 C29 1.385(3) .
C30 C12 1.528(3) .
C13 C18 1.395(3) .
C13 C12 1.522(3) .
C13 C14 1.387(3) .
C18 C11 1.528(3) .
C18 C17 1.382(3) .
C19 C12 1.528(3) .
C19 C20 1.378(3) .
C26 H26 0.9300 .
C26 C27 1.387(4) .
C1 C1 1.458(4) 3_776
C1 C5 1.417(4) .
C1 C2 1.423(4) .
C11 H11 0.9800 .
C29 H29 0.9300 .
C29 C28 1.389(4) .
C12 H12 0.9800 .
C17 H17 0.9300 .
C17 C16 1.398(4) .
C20 H20 0.9300 .
C20 C21 1.395(4) .
C23 H23 0.9300 .
C23 C22 1.391(4) .
C14 H14 0.9300 .
C14 C15 1.389(4) .
C10 H10 0.9300 .
C10 C9 1.403(4) .
C10 C6 1.414(5) .
C5 H5 0.9300 .
C5 C4 1.411(5) .
C22 H22 0.9300 .
C22 C21 1.377(4) .
C21 H21 0.9300 .
C2 H2 0.9300 .
C2 C3 1.411(5) .
C27 H27 0.9300 .
C27 C28 1.377(4) .
C28 H28 0.9300 .
C9 H9 0.9300 .
C9 C8 1.404(4) .
C16 H16 0.9300 .
C16 C15 1.368(5) .
C8 H8 0.9300 .
C8 C7 1.403(6) .
C6 H6 0.9300 .
C6 C7 1.415(5) .
C15 H15 0.9300 .
C4 H4 0.9300 .
C4 C3 1.387(6) .
C7 H7 0.9300 .
C3 H3 0.9300 .
